data_1520230
loop_
_publ_author_name
'Lindley, Brian M.'
'Swidan, Ala'aeddeen'
'Lobkovsky, Emil B.'
'Wolczanski, Peter T.'
'Adelhardt, Mario'
'Sutter, J\"org'
'Meyer, Karsten'

_publ_section_title
;
 Fe(iv) alkylidenes via protonation of Fe(ii) vinyl chelates and a
 comparative M\"ossbauer spectroscopic study
;
_journal_issue 8
_journal_name_full 'Chem. Sci.'
_journal_page_first 4730
_journal_paper_doi 10.1039/C5SC01268F
_journal_volume 6
_journal_year 2015
_chemical_formula_moiety 'C26 H32 Fe N2 P2'
_chemical_formula_sum 'C26 H32 Fe N2 P2'
_chemical_formula_weight 490.33
_chemical_name_systematic
; 
 ? 
;
_space_group_IT_number 2
_symmetry_cell_setting triclinic
_symmetry_space_group_name_Hall '-P 1'
_symmetry_space_group_name_H-M 'P -1'
_atom_sites_solution_hydrogens mixed
_atom_sites_solution_primary direct
_atom_sites_solution_secondary difmap
_audit_creation_method SHELXL-97
_audit_update_record
;
2015-04-03 deposited with the CCDC.
2015-05-20 downloaded from the CCDC.
;
_cell_angle_alpha 88.674(4)
_cell_angle_beta 67.062(3)
_cell_angle_gamma 89.687(4)
_cell_formula_units_Z 2
_cell_length_a 10.2138(8)
_cell_length_b 10.6014(8)
_cell_length_c 12.4208(10)
_cell_measurement_reflns_used 9880
_cell_measurement_temperature 203(2)
_cell_measurement_theta_max 31.55
_cell_measurement_theta_min 2.20
_cell_volume 1238.24(17)
_computing_cell_refinement 'Bruker SAINT+'
_computing_data_collection 'Bruker APEX2'
_computing_data_reduction 'Bruker SAINT+'
_computing_molecular_graphics 'Bruker SHELXTL'
_computing_publication_material 'Bruker SHELXTL'
_computing_structure_refinement 'SHELXL-97 (Sheldrick, 1997)'
_computing_structure_solution 'SHELXS-97 (Sheldrick, 1990)'
_diffrn_ambient_temperature 203(2)
_diffrn_measured_fraction_theta_full 0.989
_diffrn_measured_fraction_theta_max 0.989
_diffrn_measurement_device_type 'Bruker X8 APEX II diffractometer'
_diffrn_measurement_method 'phi and omega scans'
_diffrn_radiation_monochromator graphite
_diffrn_radiation_source 'fine-focus sealed tube'
_diffrn_radiation_type MoK\a
_diffrn_radiation_wavelength 0.71073
_diffrn_reflns_av_R_equivalents 0.0311
_diffrn_reflns_av_sigmaI/netI 0.0282
_diffrn_reflns_limit_h_max 13
_diffrn_reflns_limit_h_min -13
_diffrn_reflns_limit_k_max 14
_diffrn_reflns_limit_k_min -13
_diffrn_reflns_limit_l_max 16
_diffrn_reflns_limit_l_min -16
_diffrn_reflns_number 22420
_diffrn_reflns_theta_full 28.28
_diffrn_reflns_theta_max 28.28
_diffrn_reflns_theta_min 1.92
_diffrn_standards_number 0
_exptl_absorpt_coefficient_mu 0.754
_exptl_absorpt_correction_T_max 0.9284
_exptl_absorpt_correction_T_min 0.7524
_exptl_absorpt_correction_type multi-scan
_exptl_absorpt_process_details SADABS
_exptl_crystal_colour red
_exptl_crystal_density_diffrn 1.315
_exptl_crystal_density_method 'not measured'
_exptl_crystal_description block
_exptl_crystal_F_000 516
_exptl_crystal_size_max 0.40
_exptl_crystal_size_mid 0.25
_exptl_crystal_size_min 0.10
_refine_diff_density_max 2.490
_refine_diff_density_min -0.571
_refine_diff_density_rms 0.095
_refine_ls_extinction_method none
_refine_ls_goodness_of_fit_ref 1.077
_refine_ls_hydrogen_treatment mixed
_refine_ls_matrix_type full
_refine_ls_number_parameters 338
_refine_ls_number_reflns 6098
_refine_ls_number_restraints 0
_refine_ls_restrained_S_all 1.077
_refine_ls_R_factor_all 0.0663
_refine_ls_R_factor_gt 0.0579
_refine_ls_shift/su_max 0.001
_refine_ls_shift/su_mean 0.000
_refine_ls_structure_factor_coef Fsqd
_refine_ls_weighting_details 'calc w=1/[\s^2^(Fo^2^)+(0.0889P)^2^+2.4112P] where P=(Fo^2^+2Fc^2^)/3'
_refine_ls_weighting_scheme calc
_refine_ls_wR_factor_gt 0.1692
_refine_ls_wR_factor_ref 0.1766
_reflns_number_gt 5211
_reflns_number_total 6098
_reflns_threshold_expression >2sigma(I)
_cod_data_source_file c5sc01268f2.cif
_cod_data_source_block as3
_cod_depositor_comments
;
The following automatic conversions were performed:

'_symmetry_cell_setting' value 'Triclinic' changed to 'triclinic'
according to
/usr/data/users/saulius/crontab/automatic-downloads/rss-feeds/RSC/lib/dictionaries/cif_core.dic
dictionary named 'cif_core.dic' version 2.4.2 from 2011-04-26.

Automatic conversion script
Id: cif_fix_values 3271 2015-04-21 07:52:19Z andrius 

 Adding full bibliography for 1520227--1520230.cif.
;
_cod_original_sg_symbol_H-M P-1
_cod_database_code 1520230

loop_
_symmetry_equiv_pos_as_xyz
'x, y, z'
'-x, -y, -z'

loop_
_atom_site_label
_atom_site_type_symbol
_atom_site_fract_x
_atom_site_fract_y
_atom_site_fract_z
_atom_site_U_iso_or_equiv
_atom_site_adp_type
_atom_site_occupancy
_atom_site_symmetry_multiplicity
_atom_site_calc_flag
_atom_site_refinement_flags
Fe1 Fe 0.84792(4) 0.75504(4) 0.29577(3) 0.02040(14) Uani 1 1 d .
P1 P 0.76769(8) 0.55963(7) 0.29752(7) 0.02622(19) Uani 1 1 d .
P2 P 0.92821(8) 0.94991(7) 0.29635(7) 0.02594(19) Uani 1 1 d .
N1 N 0.7248(3) 0.8172(2) 0.2079(2) 0.0294(5) Uani 1 1 d .
N2 N 1.0503(3) 0.7063(2) 0.1839(2) 0.0301(5) Uani 1 1 d .
C1 C 0.7515(4) 0.8219(3) 0.0924(3) 0.0369(7) Uani 1 1 d .
H1 H 0.840(4) 0.782(3) 0.046(3) 0.024(8) Uiso 1 1 d .
C2 C 0.6533(5) 0.8614(4) 0.0476(4) 0.0458(9) Uani 1 1 d .
H2 H 0.683(5) 0.866(4) -0.034(4) 0.051(12) Uiso 1 1 d .
C3 C 0.5206(4) 0.9001(4) 0.1230(4) 0.0477(9) Uani 1 1 d .
H3 H 0.454(5) 0.933(4) 0.086(4) 0.044(11) Uiso 1 1 d .
C4 C 0.4902(4) 0.8963(4) 0.2405(4) 0.0419(8) Uani 1 1 d .
H4 H 0.387(5) 0.924(5) 0.300(4) 0.061(14) Uiso 1 1 d .
C5 C 0.5919(4) 0.8543(3) 0.2837(3) 0.0336(7) Uani 1 1 d .
C6 C 0.5692(4) 0.8426(3) 0.4044(3) 0.0370(7) Uani 1 1 d .
H6 H 0.467(5) 0.866(4) 0.464(4) 0.044(11) Uiso 1 1 d .
C7 C 0.6816(3) 0.7936(3) 0.4249(3) 0.0297(6) Uani 1 1 d .
C8 C 0.6904(4) 0.7678(3) 0.5388(3) 0.0322(7) Uani 1 1 d .
C9 C 0.5857(4) 0.7895(4) 0.6510(3) 0.0393(8) Uani 1 1 d .
H9 H 0.506(4) 0.821(3) 0.641(3) 0.017(7) Uiso 1 1 d .
C10 C 0.6135(4) 0.7569(4) 0.7490(3) 0.0437(9) Uani 1 1 d .
H10A H 0.5440 0.7719 0.8238 0.052 Uiso 1 1 calc R
C11 C 0.7410(5) 0.7030(4) 0.7390(3) 0.0475(9) Uani 1 1 d .
H11 H 0.770(6) 0.685(5) 0.807(5) 0.077(17) Uiso 1 1 d .
C12 C 0.8449(5) 0.6815(3) 0.6305(3) 0.0421(8) Uani 1 1 d .
H12 H 0.949(7) 0.644(6) 0.606(5) 0.088(19) Uiso 1 1 d .
C13 C 0.8215(4) 0.7144(3) 0.5299(3) 0.0310(6) Uani 1 1 d .
C14 C 0.9212(3) 0.7021(3) 0.4074(3) 0.0290(6) Uani 1 1 d .
C15 C 1.0564(4) 0.6552(3) 0.3682(3) 0.0378(7) Uani 1 1 d .
H15 H 1.102(4) 0.614(4) 0.415(4) 0.038(10) Uiso 1 1 d .
C16 C 1.1286(4) 0.6598(3) 0.2430(3) 0.0334(7) Uani 1 1 d .
C17 C 1.2724(4) 0.6234(4) 0.1819(4) 0.0460(9) Uani 1 1 d .
H17 H 1.310(4) 0.595(3) 0.229(3) 0.025(9) Uiso 1 1 d .
C18 C 1.3336(4) 0.6369(4) 0.0614(4) 0.0511(10) Uani 1 1 d .
H18 H 1.414(7) 0.614(6) 0.032(5) 0.082(19) Uiso 1 1 d .
C19 C 1.2535(4) 0.6863(4) 0.0039(4) 0.0505(10) Uani 1 1 d .
H19 H 1.293(6) 0.698(5) -0.090(5) 0.077(17) Uiso 1 1 d .
C20 C 1.1146(4) 0.7195(4) 0.0672(3) 0.0409(8) Uani 1 1 d .
H20 H 1.050(6) 0.760(5) 0.018(5) 0.068(15) Uiso 1 1 d .
C21 C 0.7046(5) 0.4696(4) 0.4358(4) 0.0451(9) Uani 1 1 d .
H21A H 0.6279 0.5150 0.4942 0.068 Uiso 1 1 calc R
H21B H 0.7821 0.4582 0.4617 0.068 Uiso 1 1 calc R
H21C H 0.6703 0.3877 0.4247 0.068 Uiso 1 1 calc R
C22 C 0.8955(4) 0.4484(3) 0.2018(4) 0.0463(9) Uani 1 1 d .
H22A H 0.8504 0.3665 0.2092 0.069 Uiso 1 1 calc R
H22B H 0.9763 0.4407 0.2240 0.069 Uiso 1 1 calc R
H22C H 0.9275 0.4789 0.1214 0.069 Uiso 1 1 calc R
C23 C 0.6170(4) 0.5421(3) 0.2545(4) 0.0390(8) Uani 1 1 d .
H23A H 0.6440 0.5714 0.1741 0.059 Uiso 1 1 calc R
H23B H 0.5377 0.5917 0.3051 0.059 Uiso 1 1 calc R
H23C H 0.5893 0.4540 0.2614 0.059 Uiso 1 1 calc R
C24 C 0.8590(5) 1.0362(4) 0.4329(4) 0.0507(10) Uani 1 1 d .
H24A H 0.9110 1.1148 0.4229 0.076 Uiso 1 1 calc R
H24B H 0.8704 0.9855 0.4947 0.076 Uiso 1 1 calc R
H24C H 0.7590 1.0540 0.4536 0.076 Uiso 1 1 calc R
C25 C 0.8992(7) 1.0646(4) 0.1961(5) 0.0647(14) Uani 1 1 d .
H25A H 0.9439 1.1441 0.1993 0.097 Uiso 1 1 calc R
H25B H 0.7979 1.0773 0.2185 0.097 Uiso 1 1 calc R
H25C H 0.9402 1.0334 0.1171 0.097 Uiso 1 1 calc R
C26 C 1.1194(4) 0.9675(4) 0.2564(4) 0.0488(10) Uani 1 1 d .
H26A H 1.1697 0.9462 0.1750 0.073 Uiso 1 1 calc R
H26B H 1.1493 0.9115 0.3053 0.073 Uiso 1 1 calc R
H26C H 1.1408 1.0541 0.2675 0.073 Uiso 1 1 calc R

loop_
_atom_site_aniso_label
_atom_site_aniso_U_11
_atom_site_aniso_U_22
_atom_site_aniso_U_33
_atom_site_aniso_U_23
_atom_site_aniso_U_13
_atom_site_aniso_U_12
Fe1 0.0196(2) 0.0211(2) 0.0211(2) -0.00047(14) -0.00855(15) 0.00025(15)
P1 0.0285(4) 0.0228(4) 0.0296(4) 0.0001(3) -0.0138(3) -0.0024(3)
P2 0.0269(4) 0.0218(4) 0.0292(4) -0.0010(3) -0.0110(3) -0.0011(3)
N1 0.0291(12) 0.0273(12) 0.0367(14) 0.0028(10) -0.0182(11) -0.0009(10)
N2 0.0268(12) 0.0280(13) 0.0359(14) -0.0054(10) -0.0125(11) -0.0006(10)
C1 0.0353(17) 0.0398(18) 0.0355(17) 0.0028(14) -0.0140(14) -0.0027(14)
C2 0.054(2) 0.052(2) 0.038(2) 0.0071(16) -0.0257(18) -0.0042(18)
C3 0.044(2) 0.048(2) 0.064(3) 0.0113(18) -0.036(2) 0.0004(17)
C4 0.0326(17) 0.0426(19) 0.056(2) 0.0000(16) -0.0228(16) 0.0082(15)
C5 0.0309(15) 0.0288(15) 0.0444(19) -0.0012(13) -0.0184(14) -0.0003(12)
C6 0.0264(15) 0.0421(18) 0.0394(18) -0.0068(14) -0.0094(13) 0.0077(13)
C7 0.0259(14) 0.0299(15) 0.0310(15) -0.0018(12) -0.0083(12) -0.0021(11)
C8 0.0411(17) 0.0287(15) 0.0255(15) 0.0014(11) -0.0114(13) -0.0092(13)
C9 0.0373(18) 0.0395(18) 0.0347(18) -0.0008(14) -0.0071(14) -0.0042(15)
C10 0.057(2) 0.047(2) 0.0193(14) -0.0009(13) -0.0052(14) -0.0212(17)
C11 0.074(3) 0.0388(19) 0.0310(18) 0.0031(14) -0.0220(18) -0.0098(18)
C12 0.063(2) 0.0335(17) 0.0375(18) 0.0017(14) -0.0285(18) -0.0046(16)
C13 0.0399(17) 0.0253(14) 0.0283(15) -0.0002(11) -0.0138(13) -0.0041(12)
C14 0.0345(15) 0.0254(14) 0.0313(15) 0.0008(11) -0.0175(13) -0.0012(12)
C15 0.0381(17) 0.0372(17) 0.046(2) 0.0006(14) -0.0257(16) 0.0044(14)
C16 0.0305(15) 0.0262(14) 0.0447(19) -0.0030(13) -0.0158(14) 0.0030(12)
C17 0.0317(17) 0.042(2) 0.069(3) -0.0058(18) -0.0238(18) 0.0070(15)
C18 0.0266(17) 0.051(2) 0.060(3) -0.0112(19) 0.0000(17) 0.0023(16)
C19 0.0351(19) 0.062(3) 0.045(2) -0.0146(19) -0.0053(16) 0.0017(18)
C20 0.0322(17) 0.049(2) 0.0388(18) -0.0088(15) -0.0101(14) -0.0004(15)
C21 0.057(2) 0.0371(18) 0.045(2) 0.0138(15) -0.0250(18) -0.0163(17)
C22 0.047(2) 0.0304(17) 0.061(2) -0.0142(16) -0.0199(18) 0.0061(15)
C23 0.0398(18) 0.0331(16) 0.053(2) 0.0012(14) -0.0272(16) -0.0087(14)
C24 0.048(2) 0.044(2) 0.051(2) -0.0224(17) -0.0082(18) -0.0092(17)
C25 0.105(4) 0.0318(19) 0.081(3) 0.019(2) -0.063(3) -0.015(2)
C26 0.0317(17) 0.0376(19) 0.069(3) -0.0102(18) -0.0099(17) -0.0096(15)

loop_
_atom_type_symbol
_atom_type_description
_atom_type_scat_dispersion_real
_atom_type_scat_dispersion_imag
_atom_type_scat_source
C C 0.0033 0.0016 'International Tables Vol C Tables 4.2.6.8 and 6.1.1.4'
H H 0.0000 0.0000 'International Tables Vol C Tables 4.2.6.8 and 6.1.1.4'
N N 0.0061 0.0033 'International Tables Vol C Tables 4.2.6.8 and 6.1.1.4'
P P 0.1023 0.0942 'International Tables Vol C Tables 4.2.6.8 and 6.1.1.4'
Fe Fe 0.3463 0.8444 'International Tables Vol C Tables 4.2.6.8 and 6.1.1.4'

loop_
_geom_angle_atom_site_label_1
_geom_angle_atom_site_label_2
_geom_angle_atom_site_label_3
_geom_angle
C7 Fe1 C14 85.61(14)
C7 Fe1 N1 81.10(13)
C14 Fe1 N1 166.62(13)
C7 Fe1 N2 166.35(13)
C14 Fe1 N2 80.91(13)
N1 Fe1 N2 112.43(11)
C7 Fe1 P2 89.61(10)
C14 Fe1 P2 90.26(9)
N1 Fe1 P2 91.17(8)
N2 Fe1 P2 88.32(8)
C7 Fe1 P1 90.06(10)
C14 Fe1 P1 89.03(9)
N1 Fe1 P1 89.45(8)
N2 Fe1 P1 91.84(8)
P2 Fe1 P1 179.24(3)
C23 P1 C21 100.89(18)
C23 P1 C22 101.81(19)
C21 P1 C22 100.5(2)
C23 P1 Fe1 116.80(12)
C21 P1 Fe1 118.08(13)
C22 P1 Fe1 115.98(14)
C25 P2 C26 100.9(2)
C25 P2 C24 100.9(2)
C26 P2 C24 100.7(2)
C25 P2 Fe1 116.33(15)
C26 P2 Fe1 116.69(13)
C24 P2 Fe1 118.43(14)
C1 N1 C5 117.2(3)
C1 N1 Fe1 130.9(2)
C5 N1 Fe1 111.8(2)
C20 N2 C16 117.9(3)
C20 N2 Fe1 130.2(2)
C16 N2 Fe1 111.8(2)
N1 C1 C2 123.6(3)
C3 C2 C1 119.3(4)
C4 C3 C2 118.5(3)
C3 C4 C5 120.9(4)
N1 C5 C4 120.4(3)
N1 C5 C6 114.3(3)
C4 C5 C6 125.2(3)
C7 C6 C5 114.5(3)
C6 C7 C8 127.6(3)
C6 C7 Fe1 118.3(3)
C8 C7 Fe1 114.1(2)
C9 C8 C13 118.6(3)
C9 C8 C7 127.8(3)
C13 C8 C7 113.6(3)
C10 C9 C8 119.3(4)
C11 C10 C9 121.5(3)
C12 C11 C10 120.3(4)
C11 C12 C13 119.9(4)
C12 C13 C8 120.5(3)
C12 C13 C14 127.5(3)
C8 C13 C14 112.0(3)
C15 C14 C13 127.1(3)
C15 C14 Fe1 118.3(3)
C13 C14 Fe1 114.6(2)
C14 C15 C16 113.7(3)
N2 C16 C17 120.6(3)
N2 C16 C15 115.1(3)
C17 C16 C15 124.2(3)
C18 C17 C16 119.5(4)
C19 C18 C17 118.9(4)
C18 C19 C20 119.3(4)
N2 C20 C19 123.8(4)

loop_
_geom_bond_atom_site_label_1
_geom_bond_atom_site_label_2
_geom_bond_distance
Fe1 C7 1.877(3)
Fe1 C14 1.888(3)
Fe1 N1 2.057(3)
Fe1 N2 2.062(3)
Fe1 P2 2.2280(8)
Fe1 P1 2.2285(8)
P1 C23 1.827(3)
P1 C21 1.829(4)
P1 C22 1.829(4)
P2 C25 1.826(4)
P2 C26 1.828(4)
P2 C24 1.829(4)
N1 C1 1.352(4)
N1 C5 1.378(4)
N2 C20 1.343(5)
N2 C16 1.363(4)
C1 C2 1.383(5)
C2 C3 1.381(6)
C3 C4 1.368(6)
C4 C5 1.407(5)
C5 C6 1.428(5)
C6 C7 1.366(5)
C7 C8 1.471(5)
C8 C9 1.411(5)
C8 C13 1.416(5)
C9 C10 1.389(5)
C10 C11 1.381(7)
C11 C12 1.375(6)
C12 C13 1.397(5)
C13 C14 1.474(5)
C14 C15 1.368(5)
C15 C16 1.437(5)
C16 C17 1.422(5)
C17 C18 1.382(7)
C18 C19 1.374(7)
C19 C20 1.376(5)
